data_7109997
loop_
_publ_author_name
'Daobin Yang'
'Qianqian Yang'
'Lin Yang'
'Qian Luo'
'Yan Huang'
'Zhiyun Lu'
'Suling Zhao'

_publ_section_title
;
 Novel high performance asymmetrical squaraines for small molecule organic
 solar cells with a high open circuit voltage of 1.12 V
;
_journal_name_full Chem.Commun.
_journal_page_first 10465
_journal_paper_doi 10.1039/c3cc46217j
_journal_volume 49
_journal_year 2013
_chemical_formula_sum 'C42 H38 N2 O5'
_chemical_formula_weight 650.74
_chemical_name_systematic
; 
 ? 
;
_space_group_IT_number 61
_symmetry_cell_setting orthorhombic
_symmetry_space_group_name_Hall '-P 2ac 2ab'
_symmetry_space_group_name_H-M 'P b c a'
_atom_sites_solution_hydrogens geom
_atom_sites_solution_primary direct
_atom_sites_solution_secondary difmap
_audit_creation_method SHELXL-97
_cell_angle_alpha 90.00
_cell_angle_beta 90.00
_cell_angle_gamma 90.00
_cell_formula_units_Z 8
_cell_length_a 19.297(2)
_cell_length_b 14.3767(17)
_cell_length_c 24.546(3)
_cell_measurement_reflns_used 7603
_cell_measurement_temperature 140(2)
_cell_measurement_theta_max 27.01
_cell_measurement_theta_min 2.42
_cell_volume 6809.7(14)
_computing_cell_refinement 'Bruker SAINT'
_computing_data_collection 'Bruker APEX2'
_computing_data_reduction 'Bruker SAINT'
_computing_molecular_graphics 'Bruker SHELXTL'
_computing_publication_material 'Bruker SHELXTL'
_computing_structure_refinement 'SHELXL-97 (Sheldrick, 2008)'
_computing_structure_solution 'SHELXS-97 (Sheldrick, 2008)'
_diffrn_ambient_temperature 140(2)
_diffrn_measured_fraction_theta_full 0.996
_diffrn_measured_fraction_theta_max 0.996
_diffrn_measurement_device_type 'Bruker APEX-II CCD'
_diffrn_measurement_method '\f and \w scans'
_diffrn_radiation_monochromator graphite
_diffrn_radiation_source 'fine-focus sealed tube'
_diffrn_radiation_type MoK\a
_diffrn_radiation_wavelength 0.71073
_diffrn_reflns_av_R_equivalents 0.0903
_diffrn_reflns_av_unetI/netI 0.0619
_diffrn_reflns_limit_h_max 26
_diffrn_reflns_limit_h_min -27
_diffrn_reflns_limit_k_max 20
_diffrn_reflns_limit_k_min -19
_diffrn_reflns_limit_l_max 35
_diffrn_reflns_limit_l_min -35
_diffrn_reflns_number 65056
_diffrn_reflns_theta_full 30.57
_diffrn_reflns_theta_max 30.57
_diffrn_reflns_theta_min 1.66
_exptl_absorpt_coefficient_mu 0.083
_exptl_absorpt_correction_T_max 0.9975
_exptl_absorpt_correction_T_min 0.9739
_exptl_absorpt_correction_type multi-scan
_exptl_absorpt_process_details sadabs
_exptl_crystal_colour blue
_exptl_crystal_density_diffrn 1.269
_exptl_crystal_density_method 'not measured'
_exptl_crystal_description plate
_exptl_crystal_F_000 2752
_exptl_crystal_size_max 0.32
_exptl_crystal_size_mid 0.20
_exptl_crystal_size_min 0.03
_refine_diff_density_max 0.306
_refine_diff_density_min -0.230
_refine_diff_density_rms 0.054
_refine_ls_extinction_method none
_refine_ls_goodness_of_fit_ref 0.983
_refine_ls_hydrogen_treatment constr
_refine_ls_matrix_type full
_refine_ls_number_parameters 449
_refine_ls_number_reflns 10416
_refine_ls_number_restraints 0
_refine_ls_restrained_S_all 0.983
_refine_ls_R_factor_all 0.1119
_refine_ls_R_factor_gt 0.0516
_refine_ls_shift/su_max 0.001
_refine_ls_shift/su_mean 0.000
_refine_ls_structure_factor_coef Fsqd
_refine_ls_weighting_details 'calc w=1/[\s^2^(Fo^2^)+(0.0793P)^2^+1.7374P] where P=(Fo^2^+2Fc^2^)/3'
_refine_ls_weighting_scheme calc
_refine_ls_wR_factor_gt 0.1304
_refine_ls_wR_factor_ref 0.1664
_reflns_number_gt 6004
_reflns_number_total 10416
_reflns_threshold_expression >2sigma(I)
_cod_data_source_file c3cc46217j.txt
_cod_data_source_block dm13139
_cod_original_cell_volume 6809.6(14)
_cod_original_sg_symbol_H-M Pbca
_cod_database_code 7109997

loop_
_symmetry_equiv_pos_as_xyz
'x, y, z'
'x+1/2, -y+1/2, -z'
'-x, y+1/2, -z+1/2'
'-x+1/2, -y, z+1/2'
'-x, -y, -z'
'-x-1/2, y-1/2, z'
'x, -y-1/2, z-1/2'
'x-1/2, y, -z-1/2'

loop_
_atom_site_label
_atom_site_type_symbol
_atom_site_fract_x
_atom_site_fract_y
_atom_site_fract_z
_atom_site_U_iso_or_equiv
_atom_site_adp_type
_atom_site_occupancy
_atom_site_symmetry_multiplicity
_atom_site_calc_flag
_atom_site_refinement_flags
O1 O 0.33314(7) 0.94734(12) 0.21166(7) 0.0552(5) Uani 1 1 d .
O2 O 0.11248(6) 0.95436(10) 0.15040(6) 0.0374(3) Uani 1 1 d .
O3 O 0.35895(6) 0.78513(9) 0.17244(5) 0.0333(3) Uani 1 1 d .
H3 H 0.3511 0.8394 0.1835 0.050 Uiso 1 1 calc R
O4 O 0.13442(6) 0.81039(9) 0.08338(5) 0.0309(3) Uani 1 1 d .
H4 H 0.1279 0.8534 0.1060 0.046 Uiso 1 1 calc R
O5 O 0.01275(8) 1.05007(12) 0.21489(7) 0.0546(4) Uani 1 1 d .
H5 H 0.0391 1.0319 0.1898 0.082 Uiso 1 1 calc R
N1 N 0.29616(7) 0.57621(10) 0.03258(6) 0.0259(3) Uani 1 1 d .
N2 N 0.18943(7) 1.21687(10) 0.29691(6) 0.0257(3) Uani 1 1 d .
C1 C 0.27186(9) 0.94994(14) 0.19641(8) 0.0340(4) Uani 1 1 d .
C2 C 0.21143(9) 1.01185(13) 0.20672(7) 0.0287(4) Uani 1 1 d .
C3 C 0.17263(8) 0.95186(13) 0.16863(7) 0.0281(4) Uani 1 1 d .
C4 C 0.23152(8) 0.89112(12) 0.16076(7) 0.0254(3) Uani 1 1 d .
C5 C 0.24579(8) 0.80841(12) 0.13021(6) 0.0227(3) Uani 1 1 d .
C6 C 0.30985(8) 0.76015(12) 0.13592(7) 0.0245(3) Uani 1 1 d .
C7 C 0.32451(8) 0.68246(12) 0.10512(7) 0.0258(3) Uani 1 1 d .
H7 H 0.3672 0.6506 0.1100 0.031 Uiso 1 1 calc R
C8 C 0.27690(8) 0.65066(12) 0.06698(7) 0.0248(3) Uani 1 1 d .
C9 C 0.21288(8) 0.69407(12) 0.06109(7) 0.0248(3) Uani 1 1 d .
H9 H 0.1801 0.6708 0.0357 0.030 Uiso 1 1 calc R
C10 C 0.19719(8) 0.77116(12) 0.09231(7) 0.0234(3) Uani 1 1 d .
C11 C 0.35878(8) 0.57073(12) 0.00319(7) 0.0251(3) Uani 1 1 d .
C12 C 0.41298(9) 0.63443(13) 0.00002(7) 0.0289(4) Uani 1 1 d .
H12 H 0.4126 0.6900 0.0209 0.035 Uiso 1 1 calc R
C13 C 0.46732(9) 0.61384(14) -0.03462(8) 0.0337(4) Uani 1 1 d .
H13 H 0.5048 0.6564 -0.0377 0.040 Uiso 1 1 calc R
C14 C 0.46838(9) 0.53166(15) -0.06525(8) 0.0363(4) Uani 1 1 d .
H14 H 0.5065 0.5191 -0.0886 0.044 Uiso 1 1 calc R
C15 C 0.41465(9) 0.46904(14) -0.06180(7) 0.0320(4) Uani 1 1 d .
H15 H 0.4156 0.4131 -0.0824 0.038 Uiso 1 1 calc R
C16 C 0.35856(8) 0.48857(12) -0.02761(7) 0.0255(3) Uani 1 1 d .
C17 C 0.29319(9) 0.44217(12) -0.01749(7) 0.0255(3) Uani 1 1 d .
C18 C 0.26283(9) 0.36080(12) -0.03736(7) 0.0297(4) Uani 1 1 d .
H18 H 0.2871 0.3223 -0.0624 0.036 Uiso 1 1 calc R
C19 C 0.19719(10) 0.33718(13) -0.02015(8) 0.0340(4) Uani 1 1 d .
H19 H 0.1759 0.2824 -0.0339 0.041 Uiso 1 1 calc R
C20 C 0.16162(10) 0.39232(13) 0.01708(8) 0.0331(4) Uani 1 1 d .
H20 H 0.1166 0.3740 0.0286 0.040 Uiso 1 1 calc R
C21 C 0.19030(9) 0.47376(13) 0.03791(7) 0.0291(4) Uani 1 1 d .
H21 H 0.1661 0.5109 0.0636 0.035 Uiso 1 1 calc R
C22 C 0.25583(9) 0.49835(12) 0.01951(7) 0.0246(3) Uani 1 1 d .
C23 C 0.18790(9) 1.08749(13) 0.23507(7) 0.0286(4) Uani 1 1 d .
H23 H 0.1400 1.1003 0.2305 0.034 Uiso 1 1 calc R
C24 C 0.22281(8) 1.14946(12) 0.26990(7) 0.0253(3) Uani 1 1 d .
C25 C 0.29980(8) 1.15458(12) 0.28356(7) 0.0243(3) Uani 1 1 d .
C26 C 0.30210(8) 1.23834(12) 0.32115(7) 0.0240(3) Uani 1 1 d .
C27 C 0.35790(8) 1.27989(12) 0.34942(7) 0.0264(3) Uani 1 1 d .
C28 C 0.42828(9) 1.25142(13) 0.34521(8) 0.0323(4) Uani 1 1 d .
H28 H 0.4404 1.2017 0.3216 0.039 Uiso 1 1 calc R
C29 C 0.47870(10) 1.29489(15) 0.37485(9) 0.0422(5) Uani 1 1 d .
H29 H 0.5255 1.2749 0.3717 0.051 Uiso 1 1 calc R
C30 C 0.46220(11) 1.36894(16) 0.41003(10) 0.0476(5) Uani 1 1 d .
H30 H 0.4979 1.3985 0.4303 0.057 Uiso 1 1 calc R
C31 C 0.39532(11) 1.39868(15) 0.41525(9) 0.0420(5) Uani 1 1 d .
H31 H 0.3849 1.4488 0.4391 0.050 Uiso 1 1 calc R
C32 C 0.34142(9) 1.35554(13) 0.38546(8) 0.0305(4) Uani 1 1 d .
C33 C 0.27168(10) 1.38423(13) 0.39202(8) 0.0327(4) Uani 1 1 d .
H33 H 0.2618 1.4337 0.4165 0.039 Uiso 1 1 calc R
C34 C 0.21801(9) 1.34349(12) 0.36450(7) 0.0298(4) Uani 1 1 d .
H34 H 0.1714 1.3635 0.3691 0.036 Uiso 1 1 calc R
C35 C 0.23567(8) 1.27016(12) 0.32895(7) 0.0250(3) Uani 1 1 d .
C36 C 0.11382(8) 1.22974(13) 0.29989(7) 0.0296(4) Uani 1 1 d .
H36A H 0.0924 1.2099 0.2651 0.036 Uiso 1 1 calc R
H36B H 0.1031 1.2964 0.3055 0.036 Uiso 1 1 calc R
C37 C 0.08361(9) 1.17284(15) 0.34669(8) 0.0354(4) Uani 1 1 d .
H37A H 0.0926 1.1060 0.3400 0.043 Uiso 1 1 calc R
H37B H 0.1071 1.1903 0.3810 0.043 Uiso 1 1 calc R
C38 C 0.00649(9) 1.18816(17) 0.35283(10) 0.0465(5) Uani 1 1 d .
H38A H -0.0022 1.2545 0.3613 0.056 Uiso 1 1 calc R
H38B H -0.0167 1.1739 0.3178 0.056 Uiso 1 1 calc R
C39 C -0.02463(14) 1.1286(2) 0.39709(14) 0.0740(9) Uani 1 1 d .
H39A H -0.0171 1.0628 0.3885 0.111 Uiso 1 1 calc R
H39B H -0.0745 1.1409 0.3996 0.111 Uiso 1 1 calc R
H39C H -0.0026 1.1434 0.4320 0.111 Uiso 1 1 calc R
C40 C 0.31971(9) 1.06666(13) 0.31586(7) 0.0302(4) Uani 1 1 d .
H40A H 0.3694 1.0680 0.3240 0.045 Uiso 1 1 calc R
H40B H 0.3090 1.0113 0.2941 0.045 Uiso 1 1 calc R
H40C H 0.2934 1.0648 0.3500 0.045 Uiso 1 1 calc R
C41 C 0.34370(9) 1.16838(14) 0.23195(7) 0.0324(4) Uani 1 1 d .
H41A H 0.3332 1.2292 0.2159 0.049 Uiso 1 1 calc R
H41B H 0.3329 1.1192 0.2056 0.049 Uiso 1 1 calc R
H41C H 0.3930 1.1655 0.2415 0.049 Uiso 1 1 calc R
C42 C 0.00162(14) 0.9766(2) 0.25220(13) 0.0698(8) Uani 1 1 d .
H42A H 0.0451 0.9621 0.2710 0.105 Uiso 1 1 calc R
H42B H -0.0146 0.9215 0.2325 0.105 Uiso 1 1 calc R
H42C H -0.0334 0.9954 0.2790 0.105 Uiso 1 1 calc R

loop_
_atom_site_aniso_label
_atom_site_aniso_U_11
_atom_site_aniso_U_22
_atom_site_aniso_U_33
_atom_site_aniso_U_23
_atom_site_aniso_U_13
_atom_site_aniso_U_12
O1 0.0260(7) 0.0620(10) 0.0777(11) -0.0414(9) -0.0181(7) 0.0132(7)
O2 0.0213(6) 0.0456(8) 0.0454(8) -0.0155(6) -0.0070(5) 0.0073(6)
O3 0.0249(6) 0.0365(7) 0.0384(7) -0.0090(6) -0.0092(5) 0.0062(5)
O4 0.0185(5) 0.0367(7) 0.0373(7) -0.0105(6) -0.0043(5) 0.0049(5)
O5 0.0357(8) 0.0630(11) 0.0650(11) -0.0155(9) 0.0049(7) 0.0112(7)
N1 0.0207(7) 0.0264(7) 0.0305(7) -0.0029(6) 0.0045(5) 0.0003(6)
N2 0.0203(6) 0.0289(8) 0.0279(7) -0.0024(6) 0.0008(5) 0.0042(6)
C1 0.0234(8) 0.0392(11) 0.0395(10) -0.0129(8) -0.0025(7) 0.0042(8)
C2 0.0231(8) 0.0319(9) 0.0311(9) -0.0044(7) -0.0012(6) 0.0032(7)
C3 0.0213(8) 0.0331(10) 0.0299(9) -0.0036(7) 0.0018(6) 0.0023(7)
C4 0.0188(7) 0.0299(9) 0.0276(8) -0.0028(7) 0.0011(6) 0.0006(6)
C5 0.0185(7) 0.0274(8) 0.0222(7) -0.0021(7) 0.0021(6) 0.0001(6)
C6 0.0196(7) 0.0294(9) 0.0244(8) 0.0008(7) -0.0011(6) -0.0011(6)
C7 0.0196(7) 0.0298(9) 0.0279(8) -0.0004(7) 0.0019(6) 0.0039(7)
C8 0.0231(8) 0.0259(8) 0.0254(8) 0.0002(7) 0.0046(6) 0.0004(6)
C9 0.0186(7) 0.0299(9) 0.0258(8) -0.0013(7) 0.0013(6) -0.0015(6)
C10 0.0165(7) 0.0284(9) 0.0252(8) -0.0001(7) 0.0022(6) -0.0006(6)
C11 0.0209(8) 0.0296(9) 0.0249(8) 0.0022(7) 0.0014(6) 0.0035(7)
C12 0.0252(8) 0.0286(9) 0.0327(9) 0.0009(8) 0.0020(7) 0.0012(7)
C13 0.0231(8) 0.0415(11) 0.0365(10) 0.0060(9) 0.0032(7) 0.0013(8)
C14 0.0254(9) 0.0522(13) 0.0313(10) 0.0009(9) 0.0066(7) 0.0084(8)
C15 0.0294(9) 0.0394(11) 0.0271(9) -0.0037(8) 0.0001(7) 0.0093(8)
C16 0.0234(8) 0.0284(9) 0.0246(8) 0.0028(7) -0.0013(6) 0.0058(7)
C17 0.0268(8) 0.0263(9) 0.0235(8) 0.0021(7) -0.0032(6) 0.0040(7)
C18 0.0363(10) 0.0254(9) 0.0275(9) 0.0005(7) -0.0037(7) 0.0030(7)
C19 0.0400(10) 0.0266(9) 0.0354(10) 0.0020(8) -0.0088(8) -0.0049(8)
C20 0.0297(9) 0.0314(10) 0.0382(10) 0.0048(8) -0.0024(8) -0.0059(8)
C21 0.0260(8) 0.0297(9) 0.0316(9) 0.0016(7) 0.0025(7) -0.0006(7)
C22 0.0253(8) 0.0217(8) 0.0268(8) 0.0019(7) -0.0025(6) 0.0001(6)
C23 0.0233(8) 0.0325(9) 0.0301(9) -0.0045(7) -0.0009(7) 0.0038(7)
C24 0.0233(8) 0.0273(9) 0.0251(8) 0.0000(7) 0.0016(6) 0.0040(7)
C25 0.0207(7) 0.0269(9) 0.0253(8) -0.0007(7) 0.0026(6) 0.0037(6)
C26 0.0237(8) 0.0227(8) 0.0257(8) 0.0019(7) 0.0014(6) 0.0012(6)
C27 0.0237(8) 0.0247(8) 0.0308(9) 0.0014(7) 0.0017(7) -0.0015(7)
C28 0.0258(8) 0.0310(10) 0.0402(10) -0.0007(8) 0.0018(7) -0.0022(7)
C29 0.0251(9) 0.0454(12) 0.0561(13) 0.0003(10) -0.0029(9) -0.0035(8)
C30 0.0340(10) 0.0423(12) 0.0666(15) -0.0088(11) -0.0091(10) -0.0088(9)
C31 0.0369(11) 0.0378(11) 0.0514(12) -0.0119(10) -0.0040(9) -0.0062(9)
C32 0.0303(9) 0.0261(9) 0.0353(9) -0.0015(8) -0.0005(7) -0.0018(7)
C33 0.0344(10) 0.0269(9) 0.0368(10) -0.0072(8) -0.0001(8) 0.0034(8)
C34 0.0267(8) 0.0274(9) 0.0354(9) -0.0033(8) 0.0027(7) 0.0057(7)
C35 0.0241(8) 0.0245(8) 0.0262(8) -0.0009(7) 0.0010(6) 0.0020(6)
C36 0.0199(8) 0.0361(10) 0.0329(9) -0.0055(8) -0.0013(6) 0.0071(7)
C37 0.0219(8) 0.0469(12) 0.0375(10) -0.0011(9) 0.0002(7) 0.0036(8)
C38 0.0241(9) 0.0497(13) 0.0656(14) -0.0062(11) 0.0096(9) 0.0040(9)
C39 0.0454(14) 0.0556(16) 0.121(3) 0.0165(17) 0.0439(15) 0.0095(12)
C40 0.0316(9) 0.0275(9) 0.0316(9) -0.0003(7) -0.0026(7) 0.0028(7)
C41 0.0264(8) 0.0419(11) 0.0289(9) 0.0007(8) 0.0045(7) 0.0036(8)
C42 0.0539(16) 0.0593(17) 0.096(2) -0.0116(16) 0.0248(14) -0.0091(13)

loop_
_atom_type_symbol
_atom_type_description
_atom_type_scat_dispersion_real
_atom_type_scat_dispersion_imag
_atom_type_scat_source
C C 0.0033 0.0016 'International Tables Vol C Tables 4.2.6.8 and 6.1.1.4'
H H 0.0000 0.0000 'International Tables Vol C Tables 4.2.6.8 and 6.1.1.4'
N N 0.0061 0.0033 'International Tables Vol C Tables 4.2.6.8 and 6.1.1.4'
O O 0.0106 0.0060 'International Tables Vol C Tables 4.2.6.8 and 6.1.1.4'

loop_
_geom_angle_atom_site_label_1
_geom_angle_atom_site_label_2
_geom_angle_atom_site_label_3
_geom_angle
C6 O3 H3 109.5
C10 O4 H4 109.5
C42 O5 H5 109.5
C22 N1 C11 108.32(14)
C22 N1 C8 126.60(13)
C11 N1 C8 125.00(14)
C24 N2 C35 111.32(14)
C24 N2 C36 126.30(15)
C35 N2 C36 121.96(14)
O1 C1 C4 132.73(17)
O1 C1 C2 135.50(17)
C4 C1 C2 91.77(14)
O1 C1 C3 177.75(17)
C4 C1 C3 45.34(10)
C2 C1 C3 46.45(10)
C23 C2 C3 128.18(16)
C23 C2 C1 145.22(17)
C3 C2 C1 86.58(14)
O2 C3 C4 134.62(17)
O2 C3 C2 133.15(16)
C4 C3 C2 92.23(13)
O2 C3 C1 178.28(17)
C4 C3 C1 45.29(10)
C2 C3 C1 46.97(10)
C5 C4 C1 134.38(15)
C5 C4 C3 136.24(15)
C1 C4 C3 89.37(14)
C6 C5 C10 116.89(15)
C6 C5 C4 121.32(14)
C10 C5 C4 121.79(14)
O3 C6 C7 115.78(15)
O3 C6 C5 122.93(15)
C7 C6 C5 121.27(15)
C6 C7 C8 120.05(15)
C6 C7 H7 120.0
C8 C7 H7 120.0
C7 C8 C9 120.63(16)
C7 C8 N1 118.57(14)
C9 C8 N1 120.73(15)
C10 C9 C8 119.79(15)
C10 C9 H9 120.1
C8 C9 H9 120.1
O4 C10 C9 116.14(14)
O4 C10 C5 122.54(15)
C9 C10 C5 121.29(14)
C12 C11 C16 121.75(15)
C12 C11 N1 129.48(16)
C16 C11 N1 108.68(14)
C13 C12 C11 117.61(17)
C13 C12 H12 121.2
C11 C12 H12 121.2
C12 C13 C14 121.47(18)
C12 C13 H13 119.3
C14 C13 H13 119.3
C15 C14 C13 120.52(17)
C15 C14 H14 119.7
C13 C14 H14 119.7
C14 C15 C16 119.28(18)
C14 C15 H15 120.4
C16 C15 H15 120.4
C15 C16 C11 119.37(16)
C15 C16 C17 133.22(17)
C11 C16 C17 107.34(14)
C18 C17 C22 119.29(16)
C18 C17 C16 133.74(16)
C22 C17 C16 106.94(15)
C19 C18 C17 119.02(17)
C19 C18 H18 120.5
C17 C18 H18 120.5
C18 C19 C20 120.98(17)
C18 C19 H19 119.5
C20 C19 H19 119.5
C19 C20 C21 121.62(17)
C19 C20 H20 119.2
C21 C20 H20 119.2
C22 C21 C20 117.17(17)
C22 C21 H21 121.4
C20 C21 H21 121.4
C21 C22 N1 129.41(16)
C21 C22 C17 121.88(16)
N1 C22 C17 108.70(14)
C2 C23 C24 130.81(16)
C2 C23 H23 114.6
C24 C23 H23 114.6
N2 C24 C23 121.93(15)
N2 C24 C25 108.95(14)
C23 C24 C25 129.11(15)
C26 C25 C24 101.57(13)
C26 C25 C41 112.49(14)
C24 C25 C41 111.23(14)
C26 C25 C40 109.31(14)
C24 C25 C40 108.46(14)
C41 C25 C40 113.12(14)
C35 C26 C27 120.09(16)
C35 C26 C25 108.75(14)
C27 C26 C25 131.01(15)
C26 C27 C28 124.76(16)
C26 C27 C32 116.96(15)
C28 C27 C32 118.28(16)
C29 C28 C27 120.65(18)
C29 C28 H28 119.7
C27 C28 H28 119.7
C28 C29 C30 120.77(19)
C28 C29 H29 119.6
C30 C29 H29 119.6
C31 C30 C29 120.55(19)
C31 C30 H30 119.7
C29 C30 H30 119.7
C30 C31 C32 120.6(2)
C30 C31 H31 119.7
C32 C31 H31 119.7
C31 C32 C33 120.80(17)
C31 C32 C27 119.15(17)
C33 C32 C27 120.03(16)
C34 C33 C32 122.56(17)
C34 C33 H33 118.7
C32 C33 H33 118.7
C33 C34 C35 116.27(16)
C33 C34 H34 121.9
C35 C34 H34 121.9
C26 C35 C34 124.08(16)
C26 C35 N2 109.31(14)
C34 C35 N2 126.60(15)
N2 C36 C37 110.39(14)
N2 C36 H36A 109.6
C37 C36 H36A 109.6
N2 C36 H36B 109.6
C37 C36 H36B 109.6
H36A C36 H36B 108.1
C38 C37 C36 111.90(16)
C38 C37 H37A 109.2
C36 C37 H37A 109.2
C38 C37 H37B 109.2
C36 C37 H37B 109.2
H37A C37 H37B 107.9
C39 C38 C37 112.4(2)
C39 C38 H38A 109.1
C37 C38 H38A 109.1
C39 C38 H38B 109.1
C37 C38 H38B 109.1
H38A C38 H38B 107.9
C38 C39 H39A 109.5
C38 C39 H39B 109.5
H39A C39 H39B 109.5
C38 C39 H39C 109.5
H39A C39 H39C 109.5
H39B C39 H39C 109.5
C25 C40 H40A 109.5
C25 C40 H40B 109.5
H40A C40 H40B 109.5
C25 C40 H40C 109.5
H40A C40 H40C 109.5
H40B C40 H40C 109.5
C25 C41 H41A 109.5
C25 C41 H41B 109.5
H41A C41 H41B 109.5
C25 C41 H41C 109.5
H41A C41 H41C 109.5
H41B C41 H41C 109.5
O5 C42 H42A 109.5
O5 C42 H42B 109.5
H42A C42 H42B 109.5
O5 C42 H42C 109.5
H42A C42 H42C 109.5
H42B C42 H42C 109.5

loop_
_geom_bond_atom_site_label_1
_geom_bond_atom_site_label_2
_geom_bond_distance
O1 C1 1.241(2)
O2 C3 1.244(2)
O3 C6 1.3531(19)
O3 H3 0.8400
O4 C10 1.3539(19)
O4 H4 0.8400
O5 C42 1.414(3)
O5 H5 0.8400
N1 C22 1.401(2)
N1 C11 1.410(2)
N1 C8 1.413(2)
N2 C24 1.339(2)
N2 C35 1.415(2)
N2 C36 1.472(2)
C1 C4 1.445(2)
C1 C2 1.489(2)
C1 C3 2.033(2)
C2 C23 1.369(2)
C2 C3 1.476(2)
C3 C4 1.446(2)
C4 C5 1.432(2)
C5 C6 1.424(2)
C5 C10 1.425(2)
C6 C7 1.378(2)
C7 C8 1.389(2)
C7 H7 0.9500
C8 C9 1.392(2)
C9 C10 1.381(2)
C9 H9 0.9500
C11 C12 1.392(2)
C11 C16 1.402(2)
C12 C13 1.382(2)
C12 H12 0.9500
C13 C14 1.401(3)
C13 H13 0.9500
C14 C15 1.376(3)
C14 H14 0.9500
C15 C16 1.398(2)
C15 H15 0.9500
C16 C17 1.448(2)
C17 C18 1.396(2)
C17 C22 1.413(2)
C18 C19 1.378(3)
C18 H18 0.9500
C19 C20 1.391(3)
C19 H19 0.9500
C20 C21 1.392(3)
C20 H20 0.9500
C21 C22 1.389(2)
C21 H21 0.9500
C23 C24 1.406(2)
C23 H23 0.9500
C24 C25 1.525(2)
C25 C26 1.518(2)
C25 C41 1.537(2)
C25 C40 1.541(2)
C26 C35 1.374(2)
C26 C27 1.414(2)
C27 C28 1.422(2)
C27 C32 1.438(2)
C28 C29 1.366(3)
C28 H28 0.9500
C29 C30 1.407(3)
C29 H29 0.9500
C30 C31 1.366(3)
C30 H30 0.9500
C31 C32 1.415(3)
C31 H31 0.9500
C32 C33 1.417(3)
C33 C34 1.368(3)
C33 H33 0.9500
C34 C35 1.410(2)
C34 H34 0.9500
C36 C37 1.526(3)
C36 H36A 0.9900
C36 H36B 0.9900
C37 C38 1.512(2)
C37 H37A 0.9900
C37 H37B 0.9900
C38 C39 1.508(3)
C38 H38A 0.9900
C38 H38B 0.9900
C39 H39A 0.9800
C39 H39B 0.9800
C39 H39C 0.9800
C40 H40A 0.9800
C40 H40B 0.9800
C40 H40C 0.9800
C41 H41A 0.9800
C41 H41B 0.9800
C41 H41C 0.9800
C42 H42A 0.9800
C42 H42B 0.9800
C42 H42C 0.9800

loop_
_geom_torsion_atom_site_label_1
_geom_torsion_atom_site_label_2
_geom_torsion_atom_site_label_3
_geom_torsion_atom_site_label_4
_geom_torsion
O1 C1 C2 C23 -3.3(5)
C4 C1 C2 C23 176.5(3)
C3 C1 C2 C23 178.3(4)
O1 C1 C2 C3 178.4(3)
C4 C1 C2 C3 -1.75(15)
C23 C2 C3 O2 3.6(4)
C1 C2 C3 O2 -177.6(2)
C23 C2 C3 C4 -177.02(19)
C1 C2 C3 C4 1.75(14)
C23 C2 C3 C1 -178.8(3)
O1 C1 C3 O2 -56(9)
C4 C1 C3 O2 -88(6)
C2 C1 C3 O2 95(6)
O1 C1 C3 C4 32(5)
C2 C1 C3 C4 -177.5(2)
O1 C1 C3 C2 -151(5)
C4 C1 C3 C2 177.5(2)
O1 C1 C4 C5 0.7(4)
C2 C1 C4 C5 -179.1(2)
C3 C1 C4 C5 179.1(3)
O1 C1 C4 C3 -178.4(3)
C2 C1 C4 C3 1.78(15)
O2 C3 C4 C5 -1.5(4)
C2 C3 C4 C5 179.2(2)
C1 C3 C4 C5 -179.0(3)
O2 C3 C4 C1 177.6(2)
C2 C3 C4 C1 -1.80(15)
C1 C4 C5 C6 7.4(3)
C3 C4 C5 C6 -173.93(19)
C1 C4 C5 C10 -171.82(19)
C3 C4 C5 C10 6.8(3)
C10 C5 C6 O3 -176.42(15)
C4 C5 C6 O3 4.3(3)
C10 C5 C6 C7 1.6(2)
C4 C5 C6 C7 -177.69(16)
O3 C6 C7 C8 179.20(15)
C5 C6 C7 C8 1.1(3)
C6 C7 C8 C9 -2.9(3)
C6 C7 C8 N1 174.17(15)
C22 N1 C8 C7 135.14(17)
C11 N1 C8 C7 -48.4(2)
C22 N1 C8 C9 -47.8(2)
C11 N1 C8 C9 128.66(18)
C7 C8 C9 C10 1.9(3)
N1 C8 C9 C10 -175.08(15)
C8 C9 C10 O4 178.76(15)
C8 C9 C10 C5 0.9(3)
C6 C5 C10 O4 179.71(15)
C4 C5 C10 O4 -1.0(3)
C6 C5 C10 C9 -2.5(2)
C4 C5 C10 C9 176.71(16)
C22 N1 C11 C12 175.42(17)
C8 N1 C11 C12 -1.6(3)
C22 N1 C11 C16 -1.12(18)
C8 N1 C11 C16 -178.15(15)
C16 C11 C12 C13 -0.3(3)
N1 C11 C12 C13 -176.41(17)
C11 C12 C13 C14 -0.5(3)
C12 C13 C14 C15 0.4(3)
C13 C14 C15 C16 0.4(3)
C14 C15 C16 C11 -1.1(3)
C14 C15 C16 C17 175.16(18)
C12 C11 C16 C15 1.1(2)
N1 C11 C16 C15 177.92(15)
C12 C11 C16 C17 -176.11(16)
N1 C11 C16 C17 0.75(18)
C15 C16 C17 C18 1.2(3)
C11 C16 C17 C18 177.79(18)
C15 C16 C17 C22 -176.72(18)
C11 C16 C17 C22 -0.10(18)
C22 C17 C18 C19 -0.3(2)
C16 C17 C18 C19 -177.94(18)
C17 C18 C19 C20 -1.0(3)
C18 C19 C20 C21 0.8(3)
C19 C20 C21 C22 0.7(3)
C20 C21 C22 N1 178.79(17)
C20 C21 C22 C17 -1.9(3)
C11 N1 C22 C21 -179.57(17)
C8 N1 C22 C21 -2.6(3)
C11 N1 C22 C17 1.05(19)
C8 N1 C22 C17 178.02(15)
C18 C17 C22 C21 1.7(3)
C16 C17 C22 C21 179.98(15)
C18 C17 C22 N1 -178.83(14)
C16 C17 C22 N1 -0.58(18)
C3 C2 C23 C24 -176.88(18)
C1 C2 C23 C24 5.3(4)
C35 N2 C24 C23 -179.68(16)
C36 N2 C24 C23 7.6(3)
C35 N2 C24 C25 -0.06(19)
C36 N2 C24 C25 -172.76(15)
C2 C23 C24 N2 -175.74(19)
C2 C23 C24 C25 4.7(3)
N2 C24 C25 C26 -1.73(17)
C23 C24 C25 C26 177.86(17)
N2 C24 C25 C41 -121.62(16)
C23 C24 C25 C41 58.0(2)
N2 C24 C25 C40 113.37(16)
C23 C24 C25 C40 -67.0(2)
C24 C25 C26 C35 2.96(17)
C41 C25 C26 C35 121.95(16)
C40 C25 C26 C35 -111.51(15)
C24 C25 C26 C27 178.39(17)
C41 C25 C26 C27 -62.6(2)
C40 C25 C26 C27 63.9(2)
C35 C26 C27 C28 178.77(17)
C25 C26 C27 C28 3.8(3)
C35 C26 C27 C32 -0.4(2)
C25 C26 C27 C32 -175.38(16)
C26 C27 C28 C29 -178.94(19)
C32 C27 C28 C29 0.2(3)
C27 C28 C29 C30 -0.2(3)
C28 C29 C30 C31 0.1(4)
C29 C30 C31 C32 0.1(4)
C30 C31 C32 C33 178.0(2)
C30 C31 C32 C27 -0.1(3)
C26 C27 C32 C31 179.19(17)
C28 C27 C32 C31 0.0(3)
C26 C27 C32 C33 1.0(3)
C28 C27 C32 C33 -178.17(17)
C31 C32 C33 C34 -179.15(19)
C27 C32 C33 C34 -1.0(3)
C32 C33 C34 C35 0.3(3)
C27 C26 C35 C34 -0.4(3)
C25 C26 C35 C34 175.67(16)
C27 C26 C35 N2 -179.20(15)
C25 C26 C35 N2 -3.17(19)
C33 C34 C35 C26 0.4(3)
C33 C34 C35 N2 179.04(17)
C24 N2 C35 C26 2.1(2)
C36 N2 C35 C26 175.15(15)
C24 N2 C35 C34 -176.72(17)
C36 N2 C35 C34 -3.7(3)
C24 N2 C36 C37 87.1(2)
C35 N2 C36 C37 -84.8(2)
N2 C36 C37 C38 177.07(16)
C36 C37 C38 C39 177.1(2)
